data_1508131
loop_
_publ_author_name
'Farha, Omar K.'
'Yazayd\?in, A \"Ozg\"ur'
'Eryazici, Ibrahim'
'Malliakas, Christos D.'
'Hauser, Brad G.'
'Kanatzidis, Mercouri G.'
'Nguyen, SonBinh T'
'Snurr, Randall Q.'
'Hupp, Joseph T.'

_publ_contact_author 'Joseph T. Hupp'
_publ_section_title
;
 De novo synthesis of a metal-organic framework material featuring
 ultrahigh surface area and gas storage capacities.
;
_journal_issue 11
_journal_name_full 'Nature chemistry'
_journal_page_first 944
_journal_page_last 948
_journal_paper_doi 10.1038/nchem.834
_journal_volume 2
_journal_year 2010
_chemical_formula_sum 'C480 H192 Cu24 O120'
_chemical_formula_weight 9403.30
_chemical_name_systematic
; 
 ? 
;
_space_group_IT_number 225
_symmetry_cell_setting cubic
_symmetry_space_group_name_Hall '-F 4 2 3'
_symmetry_space_group_name_H-M 'F m -3 m'
_atom_sites_solution_hydrogens geom
_atom_sites_solution_primary direct
_atom_sites_solution_secondary difmap
_audit_creation_method SHELXL-97
_cell_angle_alpha 90.00
_cell_angle_beta 90.00
_cell_angle_gamma 90.00
_cell_formula_units_Z 4
_cell_length_a 59.872(2)
_cell_length_b 59.872(2)
_cell_length_c 59.872(2)
_cell_measurement_reflns_used 23680
_cell_measurement_temperature 100(2)
_cell_volume 214621(12)
_computing_structure_refinement 'SHELXL-97 (Sheldrick, 2008)'
_computing_structure_solution 'SHELXS-97 (Sheldrick, 2008)'
_diffrn_ambient_temperature 100(2)
_diffrn_detector 'image plate (34 cm diameter)'
_diffrn_detector_area_resol_mean 6.67
_diffrn_detector_type STOE
_diffrn_measured_fraction_theta_full 0.999
_diffrn_measured_fraction_theta_max 0.999
_diffrn_measurement_details ' 204 frames, detector distance = 120 mm'
_diffrn_measurement_device '2-circle goniometer'
_diffrn_measurement_device_type 'STOE IPDS 2'
_diffrn_measurement_method 'rotation method'
_diffrn_radiation_collimation '0.5 mm diameter, monocapillary'
_diffrn_radiation_monochromator 'plane graphite'
_diffrn_radiation_polarisn_norm 0
_diffrn_radiation_type 'Mo K\a'
_diffrn_radiation_wavelength 0.71073
_diffrn_reflns_av_R_equivalents 0.4046
_diffrn_reflns_av_sigmaI/netI 0.1682
_diffrn_reflns_limit_h_max 71
_diffrn_reflns_limit_h_min -70
_diffrn_reflns_limit_k_max 71
_diffrn_reflns_limit_k_min -71
_diffrn_reflns_limit_l_max 71
_diffrn_reflns_limit_l_min -71
_diffrn_reflns_number 349803
_diffrn_reflns_theta_full 25.00
_diffrn_reflns_theta_max 25.00
_diffrn_reflns_theta_min 1.36
_diffrn_source 'sealed X-ray tube, 12 x 0.4 mm long-fine focus'
_diffrn_source_current 40
_diffrn_source_power 2.00
_diffrn_source_voltage 50
_exptl_absorpt_coefficient_mu 0.249
_exptl_absorpt_correction_T_max 0.9565
_exptl_absorpt_correction_T_min 0.9403
_exptl_absorpt_correction_type integration
_exptl_absorpt_process_details X-Shape2
_exptl_crystal_density_diffrn 0.291
_exptl_crystal_density_method 'not measured'
_exptl_crystal_F_000 18912
_exptl_crystal_size_max 0.25
_exptl_crystal_size_mid 0.20
_exptl_crystal_size_min 0.18
_refine_diff_density_max 1.086
_refine_diff_density_min -4.165
_refine_diff_density_rms 0.056
_refine_ls_extinction_method none
_refine_ls_goodness_of_fit_ref 1.244
_refine_ls_hydrogen_treatment constr
_refine_ls_matrix_type full
_refine_ls_number_parameters 140
_refine_ls_number_reflns 8864
_refine_ls_number_restraints 132
_refine_ls_restrained_S_all 1.289
_refine_ls_R_factor_all 0.2518
_refine_ls_R_factor_gt 0.1380
_refine_ls_shift/su_max 0.019
_refine_ls_shift/su_mean 0.001
_refine_ls_structure_factor_coef Fsqd
_refine_ls_weighting_details 'calc w=1/[\s^2^(Fo^2^)+(0.0673P)^2^] where P=(Fo^2^+2Fc^2^)/3'
_refine_ls_weighting_scheme calc
_refine_ls_wR_factor_gt 0.2132
_refine_ls_wR_factor_ref 0.2692
_reflns_number_gt 5552
_reflns_number_total 8864
_reflns_threshold_expression >2sigma(I)
_cod_data_source_file nchem.834-s2.cif
_cod_data_source_block Cu_MOF
_cod_depositor_comments
;
The following automatic conversions were performed:

'_symmetry_cell_setting' value 'Cubic' changed to 'cubic' according
to /home/saulius/struct/CIF-dictionaries/cif_core.dic dictionary
named 'cif_core.dic' version 2.4.1 from 2010-06-29.

Automatic conversion script
Id: cif_fix_values 1891 2012-01-12 08:04:46Z andrius 
;
_cod_original_cell_volume 214618(13)
_cod_database_code 1508131

loop_
_symmetry_equiv_pos_as_xyz
'x, y, z'
'-x, -y, z'
'-x, y, -z'
'x, -y, -z'
'z, x, y'
'z, -x, -y'
'-z, -x, y'
'-z, x, -y'
'y, z, x'
'-y, z, -x'
'y, -z, -x'
'-y, -z, x'
'y, x, -z'
'-y, -x, -z'
'y, -x, z'
'-y, x, z'
'x, z, -y'
'-x, z, y'
'-x, -z, -y'
'x, -z, y'
'z, y, -x'
'z, -y, x'
'-z, y, x'
'-z, -y, -x'
'x, y+1/2, z+1/2'
'-x, -y+1/2, z+1/2'
'-x, y+1/2, -z+1/2'
'x, -y+1/2, -z+1/2'
'z, x+1/2, y+1/2'
'z, -x+1/2, -y+1/2'
'-z, -x+1/2, y+1/2'
'-z, x+1/2, -y+1/2'
'y, z+1/2, x+1/2'
'-y, z+1/2, -x+1/2'
'y, -z+1/2, -x+1/2'
'-y, -z+1/2, x+1/2'
'y, x+1/2, -z+1/2'
'-y, -x+1/2, -z+1/2'
'y, -x+1/2, z+1/2'
'-y, x+1/2, z+1/2'
'x, z+1/2, -y+1/2'
'-x, z+1/2, y+1/2'
'-x, -z+1/2, -y+1/2'
'x, -z+1/2, y+1/2'
'z, y+1/2, -x+1/2'
'z, -y+1/2, x+1/2'
'-z, y+1/2, x+1/2'
'-z, -y+1/2, -x+1/2'
'x+1/2, y, z+1/2'
'-x+1/2, -y, z+1/2'
'-x+1/2, y, -z+1/2'
'x+1/2, -y, -z+1/2'
'z+1/2, x, y+1/2'
'z+1/2, -x, -y+1/2'
'-z+1/2, -x, y+1/2'
'-z+1/2, x, -y+1/2'
'y+1/2, z, x+1/2'
'-y+1/2, z, -x+1/2'
'y+1/2, -z, -x+1/2'
'-y+1/2, -z, x+1/2'
'y+1/2, x, -z+1/2'
'-y+1/2, -x, -z+1/2'
'y+1/2, -x, z+1/2'
'-y+1/2, x, z+1/2'
'x+1/2, z, -y+1/2'
'-x+1/2, z, y+1/2'
'-x+1/2, -z, -y+1/2'
'x+1/2, -z, y+1/2'
'z+1/2, y, -x+1/2'
'z+1/2, -y, x+1/2'
'-z+1/2, y, x+1/2'
'-z+1/2, -y, -x+1/2'
'x+1/2, y+1/2, z'
'-x+1/2, -y+1/2, z'
'-x+1/2, y+1/2, -z'
'x+1/2, -y+1/2, -z'
'z+1/2, x+1/2, y'
'z+1/2, -x+1/2, -y'
'-z+1/2, -x+1/2, y'
'-z+1/2, x+1/2, -y'
'y+1/2, z+1/2, x'
'-y+1/2, z+1/2, -x'
'y+1/2, -z+1/2, -x'
'-y+1/2, -z+1/2, x'
'y+1/2, x+1/2, -z'
'-y+1/2, -x+1/2, -z'
'y+1/2, -x+1/2, z'
'-y+1/2, x+1/2, z'
'x+1/2, z+1/2, -y'
'-x+1/2, z+1/2, y'
'-x+1/2, -z+1/2, -y'
'x+1/2, -z+1/2, y'
'z+1/2, y+1/2, -x'
'z+1/2, -y+1/2, x'
'-z+1/2, y+1/2, x'
'-z+1/2, -y+1/2, -x'
'-x, -y, -z'
'x, y, -z'
'x, -y, z'
'-x, y, z'
'-z, -x, -y'
'-z, x, y'
'z, x, -y'
'z, -x, y'
'-y, -z, -x'
'y, -z, x'
'-y, z, x'
'y, z, -x'
'-y, -x, z'
'y, x, z'
'-y, x, -z'
'y, -x, -z'
'-x, -z, y'
'x, -z, -y'
'x, z, y'
'-x, z, -y'
'-z, -y, x'
'-z, y, -x'
'z, -y, -x'
'z, y, x'
'-x, -y+1/2, -z+1/2'
'x, y+1/2, -z+1/2'
'x, -y+1/2, z+1/2'
'-x, y+1/2, z+1/2'
'-z, -x+1/2, -y+1/2'
'-z, x+1/2, y+1/2'
'z, x+1/2, -y+1/2'
'z, -x+1/2, y+1/2'
'-y, -z+1/2, -x+1/2'
'y, -z+1/2, x+1/2'
'-y, z+1/2, x+1/2'
'y, z+1/2, -x+1/2'
'-y, -x+1/2, z+1/2'
'y, x+1/2, z+1/2'
'-y, x+1/2, -z+1/2'
'y, -x+1/2, -z+1/2'
'-x, -z+1/2, y+1/2'
'x, -z+1/2, -y+1/2'
'x, z+1/2, y+1/2'
'-x, z+1/2, -y+1/2'
'-z, -y+1/2, x+1/2'
'-z, y+1/2, -x+1/2'
'z, -y+1/2, -x+1/2'
'z, y+1/2, x+1/2'
'-x+1/2, -y, -z+1/2'
'x+1/2, y, -z+1/2'
'x+1/2, -y, z+1/2'
'-x+1/2, y, z+1/2'
'-z+1/2, -x, -y+1/2'
'-z+1/2, x, y+1/2'
'z+1/2, x, -y+1/2'
'z+1/2, -x, y+1/2'
'-y+1/2, -z, -x+1/2'
'y+1/2, -z, x+1/2'
'-y+1/2, z, x+1/2'
'y+1/2, z, -x+1/2'
'-y+1/2, -x, z+1/2'
'y+1/2, x, z+1/2'
'-y+1/2, x, -z+1/2'
'y+1/2, -x, -z+1/2'
'-x+1/2, -z, y+1/2'
'x+1/2, -z, -y+1/2'
'x+1/2, z, y+1/2'
'-x+1/2, z, -y+1/2'
'-z+1/2, -y, x+1/2'
'-z+1/2, y, -x+1/2'
'z+1/2, -y, -x+1/2'
'z+1/2, y, x+1/2'
'-x+1/2, -y+1/2, -z'
'x+1/2, y+1/2, -z'
'x+1/2, -y+1/2, z'
'-x+1/2, y+1/2, z'
'-z+1/2, -x+1/2, -y'
'-z+1/2, x+1/2, y'
'z+1/2, x+1/2, -y'
'z+1/2, -x+1/2, y'
'-y+1/2, -z+1/2, -x'
'y+1/2, -z+1/2, x'
'-y+1/2, z+1/2, x'
'y+1/2, z+1/2, -x'
'-y+1/2, -x+1/2, z'
'y+1/2, x+1/2, z'
'-y+1/2, x+1/2, -z'
'y+1/2, -x+1/2, -z'
'-x+1/2, -z+1/2, y'
'x+1/2, -z+1/2, -y'
'x+1/2, z+1/2, y'
'-x+1/2, z+1/2, -y'
'-z+1/2, -y+1/2, x'
'-z+1/2, y+1/2, -x'
'z+1/2, -y+1/2, -x'
'z+1/2, y+1/2, x'

loop_
_atom_site_label
_atom_site_type_symbol
_atom_site_fract_x
_atom_site_fract_y
_atom_site_fract_z
_atom_site_U_iso_or_equiv
_atom_site_adp_type
_atom_site_occupancy
_atom_site_symmetry_multiplicity
_atom_site_calc_flag
_atom_site_refinement_flags
Cu1 Cu 0.0000 0.094635(14) 0.094635(14) 0.0189(3) Uani 1 4 d SU
Cu2 Cu 0.0000 0.125943(15) 0.125943(15) 0.0243(3) Uani 1 4 d SU
O1 O 0.02336(7) 0.08109(7) 0.11336(7) 0.0391(11) Uani 1 1 d U
O2 O 0.02332(7) 0.10686(8) 0.13976(7) 0.0409(12) Uani 1 1 d U
O3 O 0.0000 0.06936(13) 0.06936(13) 0.0678(16) Uani 1 4 d SU
O4 O 0.0000 0.15112(14) 0.15112(14) 0.0717(16) Uani 1 4 d SU
C1 C 0.03068(9) 0.08834(9) 0.13304(9) 0.0186(13) Uani 1 1 d U
C2 C 0.04935(10) 0.07797(10) 0.14192(10) 0.0305(14) Uani 1 1 d U
C3 C 0.05733(10) 0.08587(13) 0.16238(13) 0.053(2) Uani 1 1 d DU
H3 H 0.0506 0.0986 0.1691 0.064 Uiso 1 1 calc R
C4 C 0.0918(3) 0.1195(3) 0.2397(3) 0.153(5) Uani 1 1 d DU
H4 H 0.0798 0.1266 0.2322 0.183 Uiso 1 1 calc R
C5 C 0.1004(2) 0.1281(3) 0.2599(3) 0.153(5) Uani 1 1 d DU
H5 H 0.0941 0.1412 0.2664 0.184 Uiso 1 1 calc R
C6 C 0.05957(10) 0.05957(10) 0.13253(15) 0.0322(14) Uani 1 2 d SU
H6 H 0.0537 0.0537 0.1190 0.039 Uiso 1 2 calc SR
C7 C 0.07521(8) 0.07521(8) 0.17303(19) 0.0676(16) Uani 1 2 d SDU
C8 C 0.08428(10) 0.08428(10) 0.1936(2) 0.0908(17) Uani 1 2 d SDU
C9 C 0.09141(14) 0.09141(14) 0.2098(3) 0.1211(18) Uani 1 2 d SDU
C10 C 0.10107(14) 0.10107(14) 0.2318(3) 0.1064(18) Uani 1 2 d SDU
C11 C 0.11774(11) 0.11774(11) 0.2700(3) 0.1040(18) Uani 1 2 d SDU
C12 C 0.12742(18) 0.12742(18) 0.2906(4) 0.1544(18) Uani 1 2 d SDU
C13 C 0.13566(17) 0.13566(17) 0.3081(3) 0.1241(18) Uani 1 2 d SDU
C14 C 0.14475(16) 0.14475(16) 0.3275(3) 0.1060(18) Uani 1 2 d SDU
C15 C 0.1360(3) 0.16402(18) 0.33598(18) 0.0965(17) Uani 1 2 d SDU
H15 H 0.1240 0.1714 0.3286 0.116 Uiso 1 2 calc SR

loop_
_atom_site_aniso_label
_atom_site_aniso_U_11
_atom_site_aniso_U_22
_atom_site_aniso_U_33
_atom_site_aniso_U_23
_atom_site_aniso_U_13
_atom_site_aniso_U_12
Cu1 0.0210(6) 0.0179(4) 0.0179(4) -0.0164(5) 0.000 0.000
Cu2 0.0269(7) 0.0230(4) 0.0230(4) -0.0196(6) 0.000 0.000
O1 0.0393(14) 0.0385(14) 0.0396(14) -0.0018(9) 0.0004(9) 0.0015(9)
O2 0.0407(14) 0.0411(14) 0.0409(14) -0.0016(9) -0.0021(9) -0.0003(9)
O3 0.068(2) 0.0677(16) 0.0677(16) -0.0009(10) 0.000 0.000
O4 0.072(2) 0.0716(16) 0.0716(16) -0.0010(10) 0.000 0.000
C1 0.0214(15) 0.0174(15) 0.0172(15) 0.0089(9) 0.0008(10) -0.0009(10)
C2 0.0301(16) 0.0309(16) 0.0306(16) 0.0000(10) -0.0010(10) 0.0008(10)
C3 0.053(2) 0.053(2) 0.053(2) -0.0008(10) -0.0003(10) 0.0006(10)
C4 0.153(5) 0.153(5) 0.153(5) -0.0004(10) -0.0003(10) 0.0003(10)
C5 0.153(5) 0.153(5) 0.153(5) -0.0002(10) -0.0004(10) 0.0003(10)
C6 0.0321(14) 0.0321(14) 0.0324(18) -0.0002(7) -0.0002(7) 0.0002(10)
C7 0.0677(16) 0.0677(16) 0.068(2) -0.0001(7) -0.0001(7) 0.0000(10)
C8 0.0908(17) 0.0908(17) 0.091(2) -0.0001(7) -0.0001(7) 0.0000(10)
C9 0.1211(17) 0.1211(17) 0.121(2) -0.0002(7) -0.0002(7) 0.0002(10)
C10 0.1064(17) 0.1064(17) 0.106(2) -0.0002(7) -0.0002(7) 0.0004(10)
C11 0.1040(17) 0.1040(17) 0.104(2) -0.0003(7) -0.0003(7) 0.0002(10)
C12 0.1544(18) 0.1544(18) 0.154(2) -0.0001(7) -0.0001(7) 0.0002(10)
C13 0.1241(17) 0.1241(17) 0.124(2) -0.0001(7) -0.0001(7) 0.0001(10)
C14 0.1060(17) 0.1060(17) 0.106(2) -0.0002(7) -0.0002(7) 0.0002(10)
C15 0.097(2) 0.0965(17) 0.0965(17) -0.0001(10) -0.0002(7) 0.0002(7)

loop_
_atom_type_symbol
_atom_type_description
_atom_type_scat_dispersion_real
_atom_type_scat_dispersion_imag
_atom_type_scat_source
C C 0.0033 0.0016 'International Tables Vol C Tables 4.2.6.8 and 6.1.1.4'
H H 0.0000 0.0000 'International Tables Vol C Tables 4.2.6.8 and 6.1.1.4'
O O 0.0106 0.0060 'International Tables Vol C Tables 4.2.6.8 and 6.1.1.4'
Cu Cu 0.3201 1.2651 'International Tables Vol C Tables 4.2.6.8 and 6.1.1.4'

loop_
_geom_angle_atom_site_label_1
_geom_angle_atom_site_label_2
_geom_angle_atom_site_label_3
_geom_angle
_geom_angle_site_symmetry_1
_geom_angle_site_symmetry_3
O1 Cu1 O1 88.0(3) . 115
O1 Cu1 O1 90.6(3) . 100
O1 Cu1 O1 167.2(3) 115 100
O1 Cu1 O1 167.2(3) . 18
O1 Cu1 O1 90.6(3) 115 18
O1 Cu1 O1 88.0(3) 100 18
O1 Cu1 O3 96.40(13) . .
O1 Cu1 O3 96.40(13) 115 .
O1 Cu1 O3 96.40(13) 100 .
O1 Cu1 O3 96.40(13) 18 .
O1 Cu1 Cu2 83.60(13) . .
O1 Cu1 Cu2 83.60(13) 115 .
O1 Cu1 Cu2 83.60(13) 100 .
O1 Cu1 Cu2 83.60(13) 18 .
O3 Cu1 Cu2 180.0(3) . .
O2 Cu2 O2 89.2(3) 18 100
O2 Cu2 O2 89.4(3) 18 115
O2 Cu2 O2 167.1(3) 100 115
O2 Cu2 O2 167.1(3) 18 .
O2 Cu2 O2 89.4(3) 100 .
O2 Cu2 O2 89.2(3) 115 .
O2 Cu2 O4 96.45(13) 18 .
O2 Cu2 O4 96.45(13) 100 .
O2 Cu2 O4 96.45(13) 115 .
O2 Cu2 O4 96.45(13) . .
O2 Cu2 Cu1 83.55(13) 18 .
O2 Cu2 Cu1 83.55(13) 100 .
O2 Cu2 Cu1 83.55(13) 115 .
O2 Cu2 Cu1 83.55(13) . .
O4 Cu2 Cu1 180.0(3) . .
C1 O1 Cu1 127.2(4) . .
C1 O2 Cu2 128.3(4) . .
O2 C1 O1 117.1(5) . .
O2 C1 C2 123.7(5) . .
O1 C1 C2 117.4(5) . .
C6 C2 C1 124.0(6) . .
C6 C2 C3 118.4(6) . .
C1 C2 C3 117.4(6) . .
C2 C3 C7 120.4(7) . .
C10 C4 C5 117.6(18) . .
C11 C5 C4 119.3(17) . .
C2 C6 C2 122.8(8) . 110
C3 C7 C3 119.3(11) 110 .
C3 C7 C8 120.1(5) 110 .
C3 C7 C8 120.1(5) . .
C9 C8 C7 180.0(17) . .
C8 C9 C10 180(2) . .
C4 C10 C4 125(2) . 110
C4 C10 C9 117.5(11) . .
C4 C10 C9 117.5(11) 110 .
C5 C11 C5 121(2) . 110
C5 C11 C12 119.3(10) . .
C5 C11 C12 119.4(10) 110 .
C13 C12 C11 180.0(10) . .
C12 C13 C14 180.0(8) . .
C15 C14 C15 121(2) 56 .
C15 C14 C13 119.3(11) 56 .
C15 C14 C13 119.3(11) . .
C14 C15 C14 119(2) . 35

loop_
_geom_bond_atom_site_label_1
_geom_bond_atom_site_label_2
_geom_bond_distance
_geom_bond_site_symmetry_2
Cu1 O1 1.968(4) .
Cu1 O1 1.968(4) 115
Cu1 O1 1.968(4) 100
Cu1 O1 1.968(4) 18
Cu1 O3 2.140(12) .
Cu1 Cu2 2.6508(18) .
Cu2 O2 1.985(4) 18
Cu2 O2 1.985(4) 100
Cu2 O2 1.985(4) 115
Cu2 O2 1.985(4) .
Cu2 O4 2.132(12) .
O1 C1 1.329(7) .
O2 C1 1.259(7) .
C1 C2 1.385(8) .
C2 C6 1.380(7) .
C2 C3 1.397(9) .
C3 C7 1.400(9) .
C4 C10 1.322(16) .
C4 C5 1.414(18) .
C5 C11 1.352(15) .
C6 C2 1.380(7) 110
C7 C3 1.400(9) 110
C7 C8 1.452(17) .
C8 C9 1.14(2) .
C9 C10 1.55(2) .
C10 C4 1.322(16) 110
C11 C5 1.349(15) 110
C11 C12 1.48(3) .
C12 C13 1.26(3) .
C13 C14 1.39(2) .
C14 C15 1.366(11) 56
C14 C15 1.366(11) .
C15 C14 1.366(11) 35

loop_
_platon_squeeze_void_nr
_platon_squeeze_void_average_x
_platon_squeeze_void_average_y
_platon_squeeze_void_average_z
_platon_squeeze_void_volume
_platon_squeeze_void_count_electrons
_platon_squeeze_void_content
1 -0.003 -0.003 -0.015 184728 92919 ' '
